data_2009792
loop_
_publ_author_name
'Koh, L. L.'
'Xu, Y.'
'Hsieh, A. K.'
'Song, B.'
'Wu, F.'
'Liangnian, J.'

_publ_section_title
;
 Tris(1,10-phenanthroline)iron(II) diperchlorate hemihydrate
;
_journal_issue 6
_journal_name_full 'Acta Crystallographica Section C'
_journal_page_first 884
_journal_page_last 886
_journal_paper_doi 10.1107/S0108270193011618
_journal_volume 50
_journal_year 1994
_chemical_formula_moiety 'C36 H24 Fe1 N6 2+,2(Cl1 O4) -,0.5(H2 O1)'
_chemical_formula_sum 'C36 H25 Cl2 Fe N6 O9'
_chemical_formula_weight 804.4
_symmetry_cell_setting monoclinic
_symmetry_space_group_name_Hall '-C 2yc'
_symmetry_space_group_name_H-M 'C 1 2/c 1'
_atom_type_scat_source IntTabIV
_cell_angle_alpha 90.
_cell_angle_beta 102.07(3)
_cell_angle_gamma 90.
_cell_formula_units_Z 8
_cell_length_a 36.378(7)
_cell_length_b 15.890(3)
_cell_length_c 12.115(2)
_cell_measurement_reflns_used 20
_cell_measurement_temperature 298
_cell_measurement_theta_max 11.0
_cell_measurement_theta_min 3.1
_cell_volume 6848(2)
_diffrn_measurement_device 'Siemenns R3m/V'
_diffrn_measurement_method \w
_diffrn_radiation_type MoK\a
_diffrn_radiation_wavelength 0.71073
_diffrn_reflns_av_R_equivalents 0.028
_diffrn_reflns_limit_h_max 42
_diffrn_reflns_limit_h_min 0
_diffrn_reflns_limit_k_max 18
_diffrn_reflns_limit_k_min 0
_diffrn_reflns_limit_l_max 14
_diffrn_reflns_limit_l_min -14
_diffrn_reflns_number 6170
_diffrn_reflns_theta_max 45
_diffrn_standards_decay_% +-1.5
_diffrn_standards_interval_count 97
_diffrn_standards_number 3
_exptl_absorpt_coefficient_mu 0.66
_exptl_absorpt_correction_T_max 0.798
_exptl_absorpt_correction_T_min 0.747
_exptl_absorpt_correction_type empirical
_exptl_crystal_colour 'Deep red'
_exptl_crystal_density_diffrn 1.558
_exptl_crystal_description Prisms
_exptl_crystal_size_max 0.4
_exptl_crystal_size_mid 0.4
_exptl_crystal_size_min 0.3
_refine_diff_density_max -0.53
_refine_diff_density_min 0.67
_refine_ls_goodness_of_fit_obs 1.71
_refine_ls_hydrogen_treatment ' noref; disordered water H atoms not located'
_refine_ls_number_parameters 521
_refine_ls_number_reflns 2706
_refine_ls_R_factor_obs 0.080
_refine_ls_shift/esd_max 0.234
_refine_ls_structure_factor_coef F
_refine_ls_weighting_details 'w = 1/[\s^2^(F) + 0.0007F^2^]'
_refine_ls_weighting_scheme calc
_refine_ls_wR_factor_obs 0.081
_reflns_number_observed 2706
_reflns_number_total 6071
_reflns_observed_criterion F>4.0\s(F)
_cod_data_source_file mu1068.cif
_cod_data_source_block mu1068_structure_1_of_1
_cod_depositor_comments
;
 Changing the _atom_site_occupancy data item value from '.' to '1'
 for all fully occupied atom sites.

 Antanas Vaitkus,
 2017-02-10

The following automatic conversions were performed:

'_refine_ls_weighting_scheme' value 'w = 1/[\s^2^(F) + 0.0007F^2^]'
was changed to 'calc'. New tag '_refine_ls_weighting_details' was
created. The value of the new tag was set to 'w = 1/[\s^2^(F) +
0.0007F^2^]'.

Automatic conversion script
Id: cif_fix_values 3143 2015-03-26 13:38:13Z robertas 
;
_cod_original_cell_volume 6848(3)
_cod_original_sg_symbol_H-M 'C 2/c'
_cod_original_formula_sum 'C36 H25 Cl2 Fe1 N6 O9'
_cod_database_code 2009792

loop_
_atom_site_label
_atom_site_fract_x
_atom_site_fract_y
_atom_site_fract_z
_atom_site_U_iso_or_equiv
_atom_site_occupancy
Fe(1) -.12170(10) .28120(10) .12440(10) .0460(10) 1.0
N(1) -.0986(2) .2108(4) .0232(6) .048(3) 1.0
N(2) -.1662(2) .2745(5) -.0018(7) .057(3) 1.0
N(3) -.1069(2) .3884(5) .0626(7) .049(3) 1.0
N(4) -.1478(2) .3573(6) .2124(7) .058(3) 1.0
N(5) -.0776(2) .2830(6) .2523(6) .054(3) 1.0
N(6) -.1338(2) .1797(5) .2025(7) .052(3) 1.0
C(1) -.0648(3) .1780(6) .0386(8) .052(4) 1.0
C(2) -.0532(3) .1311(7) -.0463(10) .070(5) 1.0
C(3) -.0768(4) .1195(7) -.1475(11) .085(6) 1.0
C(4) -.1395(5) .1437(8) -.2689(11) .107(7) 1.0
C(5) -.1746(5) .1753(9) -.2813(12) .105(7) 1.0
C(6) -.2213(4) .2573(8) -.1969(14) .092(6) 1.0
C(7) -.2281(3) .2996(8) -.1066(12) .083(6) 1.0
C(8) -.2003(3) .3078(6) -.0115(9) .067(4) 1.0
C(9) -.1591(3) .2308(6) -.0917(8) .051(4) 1.0
C(10) -.1858(3) .2206(8) -.1937(10) .074(5) 1.0
C(11) -.1123(4) .1539(7) -.1675(10) .075(5) 1.0
C(12) -.1230(3) .1983(5) -.0801(8) .050(4) 1.0
C(21) -.0862(3) .4021(7) -.0141(8) .057(4) 1.0
C(22) -.0771(3) .4814(8) -.0467(9) .066(5) 1.0
C(23) -.0906(4) .5489(8) -.0016(12) .090(6) 1.0
C(24) -.1287(4) .6074(8) .1322(14) .104(7) 1.0
C(25) -.1505(4) .5867(12) .2087(14) .110(8) 1.0
C(26) -.1808(4) .4867(12) .3176(14) .104(7) 1.0
C(27) -.1852(3) .4065(14) .3406(10) .106(7) 1.0
C(28) -.1688(3) .3399(9) .2869(9) .086(5) 1.0
C(29) -.1425(3) .4388(8) .1887(9) .060(4) 1.0
C(30) -.1206(3) .4569(7) .1075(8) .052(4) 1.0
C(31) -.1128(3) .5398(8) .0795(10) .074(5) 1.0
C(32) -.1585(4) .5041(10) .2412(13) .083(6) 1.0
C(41) -.0499(3) .3392(8) .2766(9) .067(5) 1.0
C(42) -.0231(3) .3368(8) .3807(10) .070(5) 1.0
C(43) -.0255(4) .2752(11) .4562(10) .082(6) 1.0
C(44) -.0583(4) .1497(11) .5076(12) .098(7) 1.0
C(45) -.0871(5) .0942(10) .4821(12) .101(7) 1.0
C(46) -.1459(4) .0491(9) .3449(12) .096(7) 1.0
C(47) -.1699(4) .0596(8) .2438(14) .099(7) 1.0
C(48) -.1632(3) .1268(8) .1717(10) .080(5) 1.0
C(49) -.1103(3) .1649(8) .3025(9) .064(5) 1.0
C(50) -.1144(4) .1015(8) .3789(11) .076(5) 1.0
C(51) -.0533(3) .2174(10) .4344(9) .072(5) 1.0
C(52) -.0797(3) .2230(8) .3303(9) .061(4) 1.0
Cl(1) .0 .5907(3) .2500 .086(2) 0.5
O(1) .0297(3) .6400(8) .2464(15) .256(10) 1.0
O(2) .0061(5) .5439(13) .3399(13) .347(13) 1.0
Cl(1') .0 .0394(3) .2500 .091(2) 0.5
O(1') .0 .1266(6) .2500 .181(9) 0.5
O(2') -.0042(6) .0101(12) .1425(11) .146(11) 0.5
O(3') -.0301(8) .0177(12) .297(3) .27(2) 0.5
O(4') .0333(6) .0101(13) .3125(16) .29(2) 0.5
Cl(2) .26130(10) .5210(3) .4472(3) .123(2) 1.0
O(5) .2314(3) .4966(8) .4901(10) .258(11) 1.0
O(6) .2510(3) .5626(8) .3449(9) .096(7) 0.5
O(7) .2806(6) .4464(10) .4282(16) .244(18) 0.5
O(8) .2856(5) .5696(10) .5219(14) .285(11) 0.5
O(6') .2599(5) .4825(15) .3435(12) .346(15) 0.5
O(7') .2576(5) .6095(6) .4267(16) .187(12) 0.5
O(8') .2956(3) .5106(11) .5154(12) .149(11) 0.5
O(10) .2096(10) .232(2) .0569(17) .253(19) 0.5
H(1A) -.0470 .1881 .1079 .065 1
H(2A) -.0289 .1047 -.0309 .080 1
H(3A) -.0688 .0873 -.2053 .110 1
H(4A) -.1335 .1116 -.3299 .130 1
H(5A) -.1921 .1689 -.3520 .110 1
H(6A) -.2410 .2513 -.2629 .120 1
H(7A) -.2521 .3254 -.1073 .110 1
H(8A) -.2053 .3388 .0517 .080 1
H(21A) -.0763 .3538 -.0457 .065 1
H(22A) -.0628 .4882 -.1042 .080 1
H(23A) -.0843 .6049 -.0209 .100 1
H(24A) -.1247 .6652 .1152 .130 1
H(25A) -.1619 .6317 .2427 .130 1
H(26A) -.1938 .5299 .3498 .130 1
H(27A) -.2005 .3904 .3925 .130 1
H(28A) -.1708 .2825 .3099 .110 1
H(41A) -.0480 .3821 .2224 .085 1
H(42A) -.0034 .3782 .3950 .090 1
H(43A) -.0070 .2746 .5256 .100 1
H(44A) -.0405 .1424 .5775 .120 1
H(45A) -.0883 .0492 .5342 .130 1
H(46A) -.1503 .0044 .3938 .130 1
H(47A) -.1909 .0228 .2183 .120 1
H(48A) -.1805 .1358 .1010 .095 1

loop_
_geom_angle_atom_site_label_1
_geom_angle_atom_site_label_2
_geom_angle_atom_site_label_3
_geom_angle
_geom_angle_publ_flag
N(1) Fe(1) N(2) 82.8(3) yes
N(5) Fe(1) N(6) 82.0(3) yes
N(2) Fe(1) N(5) 177.7(4) yes
N(3) Fe(1) N(4) 83.0(4) yes
N(1) Fe(1) N(4) 174.3(3) yes
N(3) Fe(1) N(6) 173.6(3) yes

loop_
_geom_bond_atom_site_label_1
_geom_bond_atom_site_label_2
_geom_bond_distance
_geom_bond_publ_flag
Fe(1) N(1) 1.973(8) yes
Fe(1) N(3) 1.980(8) yes
Fe(1) N(5) 1.984(7) yes
N(1) C(1) 1.313(12) no
N(2) C(8) 1.333(12) no
N(3) C(21) 1.330(14) no
N(4) C(28) 1.327(15) no
N(5) C(41) 1.333(14) no
N(6) C(48) 1.352(14) no
C(1) C(2) 1.406(16) no
C(3) C(11) 1.38(2) no
C(4) C(11) 1.416(18) no
C(6) C(7) 1.35(2) no
C(7) C(8) 1.371(15) no
C(9) C(12) 1.390(14) no
C(21) C(22) 1.383(16) no
C(23) C(31) 1.40(2) no
C(24) C(31) 1.43(2) no
C(26) C(27) 1.32(3) no
C(27) C(28) 1.44(2) no
C(29) C(32) 1.41(2) no
C(41) C(42) 1.423(14) no
C(43) C(51) 1.35(2) no
C(44) C(51) 1.43(2) no
C(46) C(47) 1.36(2) no
C(47) C(48) 1.43(2) no
C(49) C(52) 1.431(16) no
Cl(1) O(1) 1.341(13) no
Cl(1') O(1') 1.387(11) no
Cl(1') O(3') 1.38(3) no
Cl(2) O(6) 1.386(11) no
Cl(2) O(8) 1.365(17) no
Cl(2) O(7') 1.430(12) no
O(6) O(6') 1.32(3) no
O(7) O(6') 1.27(2) no
O(8) O(7') 1.51(2) no
Fe(1) N(2) 1.982(7) yes
Fe(1) N(4) 1.981(9) yes
Fe(1) N(6) 1.965(8) yes
N(1) C(12) 1.389(11) no
N(2) C(9) 1.360(14) no
N(3) C(30) 1.358(14) no
N(4) C(29) 1.350(16) no
N(5) C(52) 1.355(15) no
N(6) C(49) 1.349(13) no
C(2) C(3) 1.354(16) no
C(4) C(5) 1.35(3) no
C(5) C(10) 1.41(2) no
C(6) C(10) 1.407(18) no
C(9) C(10) 1.413(14) no
C(11) C(12) 1.394(17) no
C(22) C(23) 1.343(19) no
C(24) C(25) 1.38(3) no
C(25) C(32) 1.42(3) no
C(26) C(32) 1.38(2) no
C(29) C(30) 1.420(16) no
C(30) C(31) 1.403(17) no
C(42) C(43) 1.36(2) no
C(44) C(45) 1.35(2) no
C(45) C(50) 1.430(18) no
C(46) C(50) 1.41(2) no
C(49) C(50) 1.398(18) no
C(51) C(52) 1.418(14) no
Cl(1) O(2) 1.299(18) no
Cl(1') O(2') 1.361(14) no
Cl(1') O(4') 1.37(2) no
Cl(2) O(5) 1.354(12) no
Cl(2) O(7) 1.421(18) no
Cl(2) O(6') 1.388(18) no
Cl(2) O(8') 1.356(11) no
O(6) O(7') 1.223(19) no
O(7) O(8') 1.49(2) no
O(8) O(8') 1.01(2) no
